data_4325999
loop_
_publ_author_name
'Oindrila Das'
'Ennio Zangrando'
'Tapan Kanti Paine'

_publ_section_title
;
 Reactivity of Nickel(II) and Copper(II) Complexes of a \b-Aminohydrazone
 Ligand with Pyridine-2-aldehyde: Macrocyclization vs Unprecedented
 Pyrazole Ring Synthesis via C-C Bond-Forming Reaction
;
_journal_name_full 'Inorganic Chemistry'
_journal_page_first 8012
_journal_page_last 8019
_journal_paper_doi 10.1021/ic200261j
_journal_volume 50
_journal_year 2011
_chemical_formula_moiety 'C27 H44 Cl3 Cu N8 O13'
_chemical_formula_sum 'C27 H44 Cl3 Cu N8 O13'
_chemical_formula_weight 858.59
_chemical_name_systematic
;
 ?
;
_space_group_IT_number 4
_symmetry_cell_setting monoclinic
_symmetry_space_group_name_Hall 'P 2yb'
_symmetry_space_group_name_H-M 'P 1 21 1'
_atom_sites_solution_hydrogens geom
_atom_sites_solution_primary direct
_atom_sites_solution_secondary difmap
_audit_creation_method SHELXL-97
_cell_angle_alpha 90.00
_cell_angle_beta 115.444(2)
_cell_angle_gamma 90.00
_cell_formula_units_Z 2
_cell_length_a 9.4427(8)
_cell_length_b 20.7633(17)
_cell_length_c 10.9105(9)
_cell_measurement_temperature 293(2)
_cell_volume 1931.6(3)
_computing_cell_refinement 'BRUKER AXS SMART 3'
_computing_data_collection 'BRUKER AXS SMART 3'
_computing_data_reduction 'BRUKER AXS SAINT'
_computing_molecular_graphics 'BRUKER SHELXTL, PLATON'
_computing_publication_material 'MERCURY 1.4'
_computing_structure_refinement 'SHELXL-97 (Sheldrick, 1997)'
_computing_structure_solution 'SHELXS-97 (Sheldrick, 1990)'
_diffrn_ambient_temperature 293(2)
_diffrn_detector_area_resol_mean 3
_diffrn_measured_fraction_theta_full 0.999
_diffrn_measured_fraction_theta_max 0.999
_diffrn_measurement_device_type 'BRUKER CCD AREA DETECTOR'
_diffrn_measurement_method 'PHI-OMEGA SCAN'
_diffrn_radiation_monochromator graphite
_diffrn_radiation_source 'fine-focus sealed tube'
_diffrn_radiation_type MoK\a
_diffrn_radiation_wavelength 0.71073
_diffrn_reflns_av_R_equivalents 0.0327
_diffrn_reflns_av_sigmaI/netI 0.0433
_diffrn_reflns_limit_h_max 11
_diffrn_reflns_limit_h_min -11
_diffrn_reflns_limit_k_max 25
_diffrn_reflns_limit_k_min -25
_diffrn_reflns_limit_l_max 13
_diffrn_reflns_limit_l_min -13
_diffrn_reflns_number 24162
_diffrn_reflns_theta_full 25.81
_diffrn_reflns_theta_max 25.81
_diffrn_reflns_theta_min 1.96
_exptl_absorpt_coefficient_mu 0.842
_exptl_absorpt_correction_T_max 0.9512
_exptl_absorpt_correction_T_min 0.8632
_exptl_absorpt_correction_type multi-scan
_exptl_absorpt_process_details SADABS
_exptl_crystal_colour red
_exptl_crystal_density_diffrn 1.476
_exptl_crystal_description block
_exptl_crystal_F_000 892
_exptl_crystal_size_max 0.18
_exptl_crystal_size_mid 0.12
_exptl_crystal_size_min 0.06
_refine_diff_density_max 0.512
_refine_diff_density_min -0.278
_refine_diff_density_rms 0.057
_refine_ls_abs_structure_details 'Flack H D (1983), Acta Cryst. A39, 876-881'
_refine_ls_abs_structure_Flack 0.038(15)
_refine_ls_extinction_method none
_refine_ls_goodness_of_fit_ref 1.042
_refine_ls_hydrogen_treatment constr
_refine_ls_matrix_type full
_refine_ls_number_parameters 477
_refine_ls_number_reflns 7435
_refine_ls_number_restraints 2
_refine_ls_restrained_S_all 1.046
_refine_ls_R_factor_all 0.0626
_refine_ls_R_factor_gt 0.0481
_refine_ls_shift/su_max 0.000
_refine_ls_shift/su_mean 0.000
_refine_ls_structure_factor_coef Fsqd
_refine_ls_weighting_details 'calc w=1/[\s^2^(Fo^2^)+(0.0812P)^2^+0.3827P] where P=(Fo^2^+2Fc^2^)/3'
_refine_ls_weighting_scheme calc
_refine_ls_wR_factor_gt 0.1303
_refine_ls_wR_factor_ref 0.1400
_reflns_number_gt 5950
_reflns_number_total 7435
_reflns_threshold_expression >2\s(I)
_cod_data_source_file ic200261j_si_004.cif
_cod_data_source_block comp3
_cod_original_sg_symbol_H-M 'P 21'
_cod_database_code 4325999

loop_
_symmetry_equiv_pos_as_xyz
'x, y, z'
'-x, y+1/2, -z'

loop_
_atom_site_label
_atom_site_type_symbol
_atom_site_fract_x
_atom_site_fract_y
_atom_site_fract_z
_atom_site_U_iso_or_equiv
_atom_site_adp_type
_atom_site_occupancy
_atom_site_symmetry_multiplicity
_atom_site_calc_flag
_atom_site_refinement_flags
Cu Cu 0.04139(6) 0.25818(3) 0.35062(5) 0.06162(18) Uani 1 1 d .
N1 N 0.2661(4) 0.24554(16) 0.4808(4) 0.0514(8) Uani 1 1 d .
N2 N 0.0791(4) 0.34609(16) 0.4590(3) 0.0463(7) Uani 1 1 d .
N3 N -0.0087(4) 0.40277(17) 0.4351(3) 0.0489(8) Uani 1 1 d .
N4 N -0.0609(4) 0.52359(16) 0.3261(3) 0.0452(7) Uani 1 1 d .
H4A H -0.0248 0.5641 0.3311 0.054 Uiso 1 1 calc R
H4B H 0.0203 0.4990 0.3804 0.054 Uiso 1 1 calc R
N5 N -0.0258(4) 0.46719(16) 0.0129(3) 0.0451(7) Uani 1 1 d .
H5A H -0.0937 0.4948 -0.0473 0.054 Uiso 1 1 calc R
H5B H -0.0793 0.4309 0.0102 0.054 Uiso 1 1 calc R
N6 N 0.0258(4) 0.34367(17) 0.0936(4) 0.0527(8) Uani 1 1 d .
N7 N -0.0214(4) 0.29001(17) 0.1476(4) 0.0512(8) Uani 1 1 d .
N8 N -0.1553(4) 0.20800(16) 0.2552(4) 0.0508(8) Uani 1 1 d .
C1 C 0.3638(6) 0.1963(2) 0.4901(6) 0.0687(13) Uani 1 1 d .
H1 H 0.3222 0.1594 0.4388 0.082 Uiso 1 1 calc R
C2 C 0.5223(6) 0.1985(3) 0.5722(6) 0.0741(15) Uani 1 1 d .
H2 H 0.5856 0.1634 0.5768 0.089 Uiso 1 1 calc R
C3 C 0.5874(5) 0.2534(3) 0.6482(5) 0.0735(13) Uani 1 1 d .
H3 H 0.6948 0.2564 0.7020 0.088 Uiso 1 1 calc R
C4 C 0.4888(5) 0.3030(3) 0.6416(5) 0.0660(12) Uani 1 1 d .
H4 H 0.5281 0.3399 0.6932 0.079 Uiso 1 1 calc R
C5 C 0.3304(5) 0.2976(2) 0.5577(4) 0.0496(9) Uani 1 1 d .
C6 C 0.2227(5) 0.3515(2) 0.5428(4) 0.0522(9) Uani 1 1 d .
H6 H 0.2590 0.3888 0.5938 0.063 Uiso 1 1 calc R
C7 C -0.1483(5) 0.3983(2) 0.4224(4) 0.0470(9) Uani 1 1 d .
C8 C -0.2213(7) 0.3391(3) 0.4445(7) 0.0765(14) Uani 1 1 d .
H8A H -0.2853 0.3196 0.3585 0.115 Uiso 1 1 calc R
H8B H -0.2852 0.3498 0.4903 0.115 Uiso 1 1 calc R
H8C H -0.1408 0.3095 0.4989 0.115 Uiso 1 1 calc R
C9 C -0.2516(5) 0.4564(2) 0.3748(4) 0.0512(9) Uani 1 1 d .
H9A H -0.3146 0.4577 0.4254 0.061 Uiso 1 1 calc R
H9B H -0.3232 0.4489 0.2806 0.061 Uiso 1 1 calc R
C10 C -0.1823(5) 0.5235(2) 0.3829(4) 0.0495(9) Uani 1 1 d .
C11 C -0.3128(6) 0.5695(2) 0.2997(5) 0.0623(11) Uani 1 1 d .
H11A H -0.2685 0.6101 0.2918 0.094 Uiso 1 1 calc R
H11B H -0.3806 0.5759 0.3436 0.094 Uiso 1 1 calc R
H11C H -0.3719 0.5517 0.2109 0.094 Uiso 1 1 calc R
C12 C -0.0934(6) 0.5468(3) 0.5295(5) 0.0629(11) Uani 1 1 d .
H12A H -0.0575 0.5900 0.5298 0.094 Uiso 1 1 calc R
H12B H -0.0050 0.5191 0.5768 0.094 Uiso 1 1 calc R
H12C H -0.1619 0.5457 0.5738 0.094 Uiso 1 1 calc R
C13 C -0.1124(5) 0.5007(2) 0.1845(4) 0.0463(8) Uani 1 1 d .
H13A H -0.1889 0.5303 0.1222 0.056 Uiso 1 1 calc R
H13B H -0.1615 0.4587 0.1740 0.056 Uiso 1 1 calc R
C14 C 0.0274(5) 0.4961(2) 0.1519(4) 0.0506(9) Uani 1 1 d .
H14A H 0.0710 0.5386 0.1540 0.061 Uiso 1 1 calc R
H14B H 0.1080 0.4694 0.2185 0.061 Uiso 1 1 calc R
C15 C 0.0980(5) 0.4507(2) -0.0347(4) 0.0524(10) Uani 1 1 d .
C16 C 0.0108(7) 0.4187(3) -0.1732(5) 0.0709(14) Uani 1 1 d .
H16A H -0.0391 0.3801 -0.1632 0.106 Uiso 1 1 calc R
H16B H 0.0839 0.4082 -0.2100 0.106 Uiso 1 1 calc R
H16C H -0.0671 0.4478 -0.2335 0.106 Uiso 1 1 calc R
C17 C 0.1775(7) 0.5130(3) -0.0472(7) 0.0747(14) Uani 1 1 d .
H17A H 0.1016 0.5404 -0.1143 0.112 Uiso 1 1 calc R
H17B H 0.2595 0.5029 -0.0740 0.112 Uiso 1 1 calc R
H17C H 0.2214 0.5348 0.0387 0.112 Uiso 1 1 calc R
C18 C 0.2211(5) 0.4054(2) 0.0656(5) 0.0580(11) Uani 1 1 d .
H18A H 0.2907 0.3926 0.0256 0.070 Uiso 1 1 calc R
H18B H 0.2832 0.4302 0.1464 0.070 Uiso 1 1 calc R
C19 C 0.1683(5) 0.3450(2) 0.1106(4) 0.0518(10) Uani 1 1 d .
C20 C 0.2843(7) 0.2927(3) 0.1657(7) 0.0854(17) Uani 1 1 d .
H20A H 0.2310 0.2521 0.1499 0.128 Uiso 1 1 calc R
H20B H 0.3445 0.2990 0.2615 0.128 Uiso 1 1 calc R
H20C H 0.3531 0.2931 0.1216 0.128 Uiso 1 1 calc R
C21 C -0.1519(5) 0.2664(2) 0.0685(4) 0.0563(10) Uani 1 1 d .
H21 H -0.2008 0.2797 -0.0216 0.068 Uiso 1 1 calc R
C22 C -0.2261(5) 0.2177(2) 0.1194(4) 0.0541(10) Uani 1 1 d .
C23 C -0.3617(7) 0.1868(3) 0.0360(5) 0.0801(16) Uani 1 1 d .
H23 H -0.4073 0.1947 -0.0569 0.096 Uiso 1 1 calc R
C24 C -0.4295(8) 0.1442(3) 0.0906(7) 0.092(2) Uani 1 1 d .
H24 H -0.5238 0.1240 0.0367 0.110 Uiso 1 1 calc R
C25 C -0.3544(7) 0.1323(3) 0.2269(6) 0.0781(15) Uani 1 1 d .
H25 H -0.3931 0.1012 0.2657 0.094 Uiso 1 1 calc R
C26 C -0.2224(5) 0.1662(2) 0.3061(5) 0.0611(11) Uani 1 1 d .
H26 H -0.1777 0.1597 0.3995 0.073 Uiso 1 1 calc R
Cl1 Cl 0.55190(15) 0.41121(9) 0.94840(16) 0.0924(5) Uani 1 1 d .
O1 O 0.6068(8) 0.3762(4) 1.0752(5) 0.134(2) Uani 1 1 d .
O2 O 0.4065(5) 0.3869(4) 0.8533(5) 0.147(3) Uani 1 1 d .
O3 O 0.6702(4) 0.4019(3) 0.9017(5) 0.0981(14) Uani 1 1 d .
O4 O 0.5378(6) 0.4749(4) 0.9835(8) 0.168(4) Uani 1 1 d .
Cl2 Cl 0.0352(2) 0.19231(8) 0.7901(2) 0.1106(7) Uani 1 1 d .
O5 O -0.0043(8) 0.2500(3) 0.8009(10) 0.182(3) Uani 1 1 d .
O6 O -0.0674(19) 0.1720(8) 0.8620(11) 0.280(7) Uani 1 1 d .
O7 O -0.0380(7) 0.1568(3) 0.6745(6) 0.135(2) Uani 1 1 d .
O8 O 0.1728(8) 0.1660(5) 0.8751(7) 0.186(4) Uani 1 1 d .
Cl3 Cl 0.41006(14) 0.50764(6) 0.49547(16) 0.0742(3) Uani 1 1 d .
O9 O 0.3730(8) 0.5339(5) 0.3609(7) 0.169(3) Uani 1 1 d .
O10 O 0.4317(12) 0.4466(3) 0.4643(12) 0.203(5) Uani 1 1 d .
O11 O 0.5388(6) 0.5468(3) 0.5735(6) 0.133(2) Uani 1 1 d .
O12 O 0.2823(6) 0.5155(3) 0.5213(7) 0.126(2) Uani 1 1 d .
C27 C 0.7996(16) 0.6169(6) 0.8349(13) 0.162(4) Uani 1 1 d D
H27A H 0.7008 0.6379 0.7849 0.243 Uiso 1 1 calc R
H27B H 0.8667 0.6242 0.7906 0.243 Uiso 1 1 calc R
H27C H 0.8481 0.6341 0.9253 0.243 Uiso 1 1 calc R
O13 O 0.7782(7) 0.5587(3) 0.8399(6) 0.1261(19) Uani 1 1 d D
H13 H 0.6838 0.5511 0.8041 0.189 Uiso 1 1 calc R

loop_
_atom_site_aniso_label
_atom_site_aniso_U_11
_atom_site_aniso_U_22
_atom_site_aniso_U_33
_atom_site_aniso_U_23
_atom_site_aniso_U_13
_atom_site_aniso_U_12
Cu 0.0482(3) 0.0641(3) 0.0611(3) -0.0041(3) 0.0125(2) -0.0087(3)
N1 0.0483(18) 0.046(2) 0.0590(19) 0.0111(15) 0.0218(16) 0.0031(14)
N2 0.0427(17) 0.0449(17) 0.0500(18) 0.0033(14) 0.0187(15) 0.0005(14)
N3 0.0413(18) 0.0532(19) 0.0499(18) 0.0066(15) 0.0173(15) 0.0004(14)
N4 0.0429(16) 0.0490(18) 0.0426(17) 0.0013(13) 0.0173(14) 0.0003(14)
N5 0.0446(17) 0.0509(18) 0.0440(17) 0.0048(14) 0.0230(14) -0.0007(14)
N6 0.053(2) 0.0502(19) 0.064(2) 0.0079(16) 0.0341(17) -0.0002(16)
N7 0.054(2) 0.0435(17) 0.061(2) -0.0002(15) 0.0296(17) -0.0046(15)
N8 0.0462(18) 0.0499(18) 0.055(2) 0.0087(15) 0.0210(15) 0.0006(15)
C1 0.073(3) 0.044(2) 0.086(3) 0.012(2) 0.032(3) 0.005(2)
C2 0.061(3) 0.067(3) 0.097(4) 0.031(3) 0.037(3) 0.026(3)
C3 0.048(2) 0.095(4) 0.072(3) 0.015(3) 0.019(2) 0.016(3)
C4 0.050(2) 0.083(3) 0.057(3) -0.005(2) 0.015(2) 0.005(2)
C5 0.047(2) 0.057(2) 0.043(2) 0.0063(18) 0.0178(17) 0.0035(18)
C6 0.048(2) 0.055(2) 0.050(2) -0.0041(18) 0.0177(18) 0.0016(18)
C7 0.048(2) 0.052(2) 0.044(2) 0.0006(17) 0.0227(17) 0.0013(17)
C8 0.074(3) 0.063(3) 0.111(4) 0.007(3) 0.057(3) -0.001(2)
C9 0.044(2) 0.056(2) 0.061(2) 0.002(2) 0.0291(19) 0.0014(18)
C10 0.050(2) 0.056(2) 0.047(2) -0.0033(17) 0.0258(18) 0.0020(18)
C11 0.068(3) 0.069(3) 0.064(3) 0.005(2) 0.041(2) 0.014(2)
C12 0.071(3) 0.072(3) 0.051(2) -0.011(2) 0.031(2) 0.000(2)
C13 0.046(2) 0.054(2) 0.041(2) 0.0009(17) 0.0213(16) 0.0020(17)
C14 0.044(2) 0.057(2) 0.052(2) -0.0031(18) 0.0206(18) -0.0013(18)
C15 0.056(2) 0.053(2) 0.064(3) 0.0089(19) 0.040(2) 0.0025(19)
C16 0.092(4) 0.080(3) 0.059(3) -0.002(2) 0.050(3) 0.003(3)
C17 0.076(3) 0.062(3) 0.111(4) 0.020(3) 0.064(3) 0.002(3)
C18 0.051(2) 0.061(3) 0.075(3) 0.005(2) 0.039(2) 0.002(2)
C19 0.056(2) 0.059(2) 0.050(2) -0.0014(18) 0.0313(19) -0.0027(19)
C20 0.061(3) 0.088(4) 0.117(5) 0.029(4) 0.048(3) 0.019(3)
C21 0.062(2) 0.054(3) 0.048(2) 0.004(2) 0.0192(18) -0.011(2)
C22 0.054(2) 0.054(2) 0.053(2) -0.0055(18) 0.021(2) -0.0112(19)
C23 0.080(3) 0.089(4) 0.056(3) 0.004(3) 0.015(3) -0.029(3)
C24 0.076(4) 0.097(4) 0.085(4) -0.006(3) 0.018(3) -0.044(3)
C25 0.072(3) 0.071(3) 0.094(4) 0.010(3) 0.039(3) -0.019(3)
C26 0.052(2) 0.064(3) 0.064(3) 0.016(2) 0.023(2) 0.000(2)
Cl1 0.0446(6) 0.1495(15) 0.0823(9) -0.0513(10) 0.0266(6) -0.0168(7)
O1 0.122(4) 0.186(6) 0.091(4) -0.017(4) 0.044(3) -0.028(4)
O2 0.058(2) 0.284(8) 0.107(3) -0.109(4) 0.044(2) -0.063(4)
O3 0.053(2) 0.141(4) 0.105(3) -0.036(3) 0.039(2) -0.020(2)
O4 0.072(3) 0.185(6) 0.198(6) -0.108(6) 0.010(4) 0.022(3)
Cl2 0.1038(12) 0.0796(10) 0.1054(12) -0.0285(9) 0.0042(10) 0.0344(9)
O5 0.139(5) 0.077(3) 0.260(8) -0.058(5) 0.019(5) 0.020(4)
O6 0.341(17) 0.319(18) 0.154(8) -0.012(9) 0.081(10) 0.102(15)
O7 0.133(5) 0.096(3) 0.119(4) -0.038(3) 0.000(3) 0.032(3)
O8 0.112(4) 0.231(8) 0.147(5) -0.046(5) -0.009(4) 0.093(5)
Cl3 0.0520(6) 0.0726(8) 0.0977(9) -0.0054(7) 0.0318(6) -0.0088(6)
O9 0.135(5) 0.231(8) 0.114(5) 0.000(5) 0.027(4) -0.069(6)
O10 0.251(10) 0.088(4) 0.395(14) -0.021(6) 0.258(10) 0.003(5)
O11 0.086(3) 0.171(6) 0.123(4) -0.007(4) 0.026(3) -0.049(4)
O12 0.079(3) 0.142(4) 0.174(5) -0.060(4) 0.070(3) -0.020(3)
C27 0.182(11) 0.152(10) 0.151(9) 0.002(8) 0.072(8) 0.018(9)
O13 0.107(4) 0.123(5) 0.107(4) 0.031(3) 0.006(3) 0.027(3)

loop_
_atom_type_symbol
_atom_type_description
_atom_type_scat_dispersion_real
_atom_type_scat_dispersion_imag
_atom_type_scat_source
C C 0.0033 0.0016 'International Tables Vol C Tables 4.2.6.8 and 6.1.1.4'
H H 0.0000 0.0000 'International Tables Vol C Tables 4.2.6.8 and 6.1.1.4'
N N 0.0061 0.0033 'International Tables Vol C Tables 4.2.6.8 and 6.1.1.4'
O O 0.0106 0.0060 'International Tables Vol C Tables 4.2.6.8 and 6.1.1.4'
Cl Cl 0.1484 0.1585 'International Tables Vol C Tables 4.2.6.8 and 6.1.1.4'
Cu Cu 0.3201 1.2651 'International Tables Vol C Tables 4.2.6.8 and 6.1.1.4'

loop_
_geom_angle_atom_site_label_1
_geom_angle_atom_site_label_2
_geom_angle_atom_site_label_3
_geom_angle
N8 Cu N1 140.37(14)
N8 Cu N2 129.64(14)
N1 Cu N2 81.03(13)
N8 Cu N7 80.71(13)
N1 Cu N7 120.95(14)
N2 Cu N7 102.55(13)
C5 N1 C1 116.9(4)
C5 N1 Cu 113.2(3)
C1 N1 Cu 129.3(3)
C6 N2 N3 115.0(4)
C6 N2 Cu 110.4(3)
N3 N2 Cu 132.6(2)
C7 N3 N2 117.7(3)
C13 N4 C10 117.2(3)
C13 N4 H4A 108.0
C10 N4 H4A 108.0
C13 N4 H4B 108.0
C10 N4 H4B 108.0
H4A N4 H4B 107.2
C14 N5 C15 117.7(3)
C14 N5 H5A 107.9
C15 N5 H5A 107.9
C14 N5 H5B 107.9
C15 N5 H5B 107.9
H5A N5 H5B 107.2
C19 N6 N7 117.1(4)
C21 N7 N6 114.2(4)
C21 N7 Cu 110.1(3)
N6 N7 Cu 132.6(3)
C26 N8 C22 117.1(4)
C26 N8 Cu 128.9(3)
C22 N8 Cu 113.9(3)
N1 C1 C2 122.6(5)
N1 C1 H1 118.7
C2 C1 H1 118.7
C1 C2 C3 119.7(5)
C1 C2 H2 120.1
C3 C2 H2 120.1
C4 C3 C2 118.0(4)
C4 C3 H3 121.0
C2 C3 H3 121.0
C3 C4 C5 119.5(5)
C3 C4 H4 120.2
C5 C4 H4 120.2
N1 C5 C4 123.2(4)
N1 C5 C6 115.9(4)
C4 C5 C6 120.8(4)
N2 C6 C5 119.0(4)
N2 C6 H6 120.5
C5 C6 H6 120.5
N3 C7 C8 125.3(4)
N3 C7 C9 118.1(4)
C8 C7 C9 116.5(4)
C7 C8 H8A 109.5
C7 C8 H8B 109.5
H8A C8 H8B 109.5
C7 C8 H8C 109.5
H8A C8 H8C 109.5
H8B C8 H8C 109.5
C7 C9 C10 121.1(3)
C7 C9 H9A 107.1
C10 C9 H9A 107.1
C7 C9 H9B 107.1
C10 C9 H9B 107.1
H9A C9 H9B 106.8
C11 C10 N4 108.4(3)
C11 C10 C9 108.9(4)
N4 C10 C9 110.9(3)
C11 C10 C12 111.6(4)
N4 C10 C12 104.8(3)
C9 C10 C12 112.2(4)
C10 C11 H11A 109.5
C10 C11 H11B 109.5
H11A C11 H11B 109.5
C10 C11 H11C 109.5
H11A C11 H11C 109.5
H11B C11 H11C 109.5
C10 C12 H12A 109.5
C10 C12 H12B 109.5
H12A C12 H12B 109.5
C10 C12 H12C 109.5
H12A C12 H12C 109.5
H12B C12 H12C 109.5
N4 C13 C14 109.6(3)
N4 C13 H13A 109.7
C14 C13 H13A 109.7
N4 C13 H13B 109.7
C14 C13 H13B 109.7
H13A C13 H13B 108.2
N5 C14 C13 108.4(3)
N5 C14 H14A 110.0
C13 C14 H14A 110.0
N5 C14 H14B 110.0
C13 C14 H14B 110.0
H14A C14 H14B 108.4
N5 C15 C16 105.7(4)
N5 C15 C18 110.9(3)
C16 C15 C18 111.1(4)
N5 C15 C17 108.8(4)
C16 C15 C17 110.8(4)
C18 C15 C17 109.4(4)
C15 C16 H16A 109.5
C15 C16 H16B 109.5
H16A C16 H16B 109.5
C15 C16 H16C 109.5
H16A C16 H16C 109.5
H16B C16 H16C 109.5
C15 C17 H17A 109.5
C15 C17 H17B 109.5
H17A C17 H17B 109.5
C15 C17 H17C 109.5
H17A C17 H17C 109.5
H17B C17 H17C 109.5
C19 C18 C15 119.3(4)
C19 C18 H18A 107.5
C15 C18 H18A 107.5
C19 C18 H18B 107.5
C15 C18 H18B 107.5
H18A C18 H18B 107.0
N6 C19 C20 126.5(4)
N6 C19 C18 116.5(4)
C20 C19 C18 117.0(4)
C19 C20 H20A 109.5
C19 C20 H20B 109.5
H20A C20 H20B 109.5
C19 C20 H20C 109.5
H20A C20 H20C 109.5
H20B C20 H20C 109.5
N7 C21 C22 119.6(4)
N7 C21 H21 120.2
C22 C21 H21 120.2
N8 C22 C23 122.6(4)
N8 C22 C21 115.2(4)
C23 C22 C21 122.2(4)
C24 C23 C22 119.4(5)
C24 C23 H23 120.3
C22 C23 H23 120.3
C25 C24 C23 117.9(5)
C25 C24 H24 121.0
C23 C24 H24 121.0
C24 C25 C26 120.1(5)
C24 C25 H25 119.9
C26 C25 H25 119.9
N8 C26 C25 122.7(5)
N8 C26 H26 118.7
C25 C26 H26 118.7
O4 Cl1 O2 111.2(4)
O4 Cl1 O3 114.0(4)
O2 Cl1 O3 110.7(3)
O4 Cl1 O1 104.5(5)
O2 Cl1 O1 111.0(4)
O3 Cl1 O1 105.0(4)
O5 Cl2 O8 123.4(5)
O5 Cl2 O7 122.7(5)
O8 Cl2 O7 112.0(4)
O5 Cl2 O6 86.4(7)
O8 Cl2 O6 99.8(7)
O7 Cl2 O6 98.2(7)
O10 Cl3 O12 114.1(4)
O10 Cl3 O11 120.7(6)
O12 Cl3 O11 114.7(4)
O10 Cl3 O9 95.4(6)
O12 Cl3 O9 108.2(5)
O11 Cl3 O9 99.5(4)
O13 C27 H27A 109.5
O13 C27 H27B 109.5
H27A C27 H27B 109.5
O13 C27 H27C 109.5
H27A C27 H27C 109.5
H27B C27 H27C 109.5
C27 O13 H13 109.5

loop_
_geom_bond_atom_site_label_1
_geom_bond_atom_site_label_2
_geom_bond_distance
Cu N8 1.990(3)
Cu N1 2.000(3)
Cu N2 2.120(3)
Cu N7 2.137(4)
N1 C5 1.343(5)
N1 C1 1.352(6)
N2 C6 1.274(5)
N2 N3 1.398(5)
N3 C7 1.269(5)
N4 C13 1.484(5)
N4 C10 1.520(5)
N4 H4A 0.9000
N4 H4B 0.9000
N5 C14 1.503(5)
N5 C15 1.508(5)
N5 H5A 0.9000
N5 H5B 0.9000
N6 C19 1.277(5)
N6 N7 1.419(5)
N7 C21 1.261(5)
N8 C26 1.329(6)
N8 C22 1.353(6)
C1 C2 1.376(7)
C1 H1 0.9300
C2 C3 1.388(9)
C2 H2 0.9300
C3 C4 1.368(8)
C3 H3 0.9300
C4 C5 1.383(6)
C4 H4 0.9300
C5 C6 1.472(6)
C6 H6 0.9300
C7 C8 1.479(7)
C7 C9 1.495(6)
C8 H8A 0.9600
C8 H8B 0.9600
C8 H8C 0.9600
C9 C10 1.527(6)
C9 H9A 0.9700
C9 H9B 0.9700
C10 C11 1.515(6)
C10 C12 1.530(6)
C11 H11A 0.9600
C11 H11B 0.9600
C11 H11C 0.9600
C12 H12A 0.9600
C12 H12B 0.9600
C12 H12C 0.9600
C13 C14 1.511(6)
C13 H13A 0.9700
C13 H13B 0.9700
C14 H14A 0.9700
C14 H14B 0.9700
C15 C16 1.528(7)
C15 C18 1.530(6)
C15 C17 1.531(7)
C16 H16A 0.9600
C16 H16B 0.9600
C16 H16C 0.9600
C17 H17A 0.9600
C17 H17B 0.9600
C17 H17C 0.9600
C18 C19 1.508(6)
C18 H18A 0.9700
C18 H18B 0.9700
C19 C20 1.474(7)
C20 H20A 0.9600
C20 H20B 0.9600
C20 H20C 0.9600
C21 C22 1.468(6)
C21 H21 0.9300
C22 C23 1.371(7)
C23 C24 1.370(8)
C23 H23 0.9300
C24 C25 1.367(9)
C24 H24 0.9300
C25 C26 1.367(7)
C25 H25 0.9300
C26 H26 0.9300
Cl1 O4 1.399(6)
Cl1 O2 1.411(4)
Cl1 O3 1.426(4)
Cl1 O1 1.447(6)
Cl2 O5 1.276(6)
Cl2 O8 1.345(6)
Cl2 O7 1.364(5)
Cl2 O6 1.544(16)
Cl3 O10 1.350(6)
Cl3 O12 1.362(5)
Cl3 O11 1.405(5)
Cl3 O9 1.461(7)
C27 O13 1.232(11)
C27 H27A 0.9600
C27 H27B 0.9600
C27 H27C 0.9600
O13 H13 0.8200

loop_
_geom_hbond_atom_site_label_D
_geom_hbond_atom_site_label_H
_geom_hbond_atom_site_label_A
_geom_hbond_distance_DH
_geom_hbond_distance_HA
_geom_hbond_distance_DA
_geom_hbond_angle_DHA
_geom_hbond_site_symmetry_A
N5 H5A O13 0.90 1.86 2.756(6) 174.1 1_454
N5 H5B N6 0.90 2.08 2.687(5) 124.0 .
N4 H4B N3 0.90 2.14 2.729(5) 122.7 .
N4 H4A O7 0.90 2.02 2.921(6) 174.5 2_556
O13 H13 O11 0.82 2.29 2.824(8) 123.0 .
